data_4503689
loop_
_publ_author_name
'Lin, Yan-Yong'
'Zhang, Yue-Biao'
'Zhang, Jie-Peng'
'Chen, Xiao-Ming'

_publ_section_title
;
 Pillaring Zn-Triazolate Layers with Flexible Aliphatic Dicarboxylates
 into Three-Dimensional Metal&#x2212;Organic Frameworks
;
_journal_issue 10
_journal_name_full 'Crystal Growth &amp; Design'
_journal_page_first 3673
_journal_paper_doi 10.1021/cg800289c
_journal_volume 8
_journal_year 2008
_chemical_formula_sum 'C4 H5 N4 O2 Zn'
_chemical_formula_weight 206.49
_chemical_name_systematic
; 
 ? 
;
_space_group_IT_number 15
_symmetry_cell_setting monoclinic
_symmetry_space_group_name_Hall '-C 2yc'
_symmetry_space_group_name_H-M 'C 1 2/c 1'
_atom_sites_solution_hydrogens geom
_atom_sites_solution_primary direct
_atom_sites_solution_secondary difmap
_audit_creation_method SHELXL-97
_cell_angle_alpha 90.00
_cell_angle_beta 111.271(6)
_cell_angle_gamma 90.00
_cell_formula_units_Z 8
_cell_length_a 22.267(8)
_cell_length_b 8.262(3)
_cell_length_c 9.323(4)
_cell_measurement_temperature 293(2)
_cell_volume 1598.3(11)
_computing_cell_refinement 'SAINT-PLUS 6.0, Bruker AXS Inc.'
_computing_data_collection 'SMART for Windows NT, Bruker AXS Inc.'
_computing_data_reduction 'SAINT-PLUS 6.0, Bruker AXS Inc.'
_computing_structure_refinement 'SHELXL-97 (Sheldrick, 1997)'
_computing_structure_solution 'SHELXS-97 (Sheldrick, 1990)'
_diffrn_ambient_temperature 293(2)
_diffrn_measured_fraction_theta_full 0.968
_diffrn_measured_fraction_theta_max 0.968
_diffrn_measurement_device_type CCD
_diffrn_measurement_method '/w scan'
_diffrn_radiation_monochromator graphite
_diffrn_radiation_source 'fine-focus sealed tube'
_diffrn_radiation_type MoK\a
_diffrn_radiation_wavelength 0.71073
_diffrn_reflns_av_R_equivalents 0.1123
_diffrn_reflns_av_sigmaI/netI 0.0815
_diffrn_reflns_limit_h_max 26
_diffrn_reflns_limit_h_min -26
_diffrn_reflns_limit_k_max 9
_diffrn_reflns_limit_k_min -9
_diffrn_reflns_limit_l_max 10
_diffrn_reflns_limit_l_min -11
_diffrn_reflns_number 3773
_diffrn_reflns_theta_full 25.00
_diffrn_reflns_theta_max 25.00
_diffrn_reflns_theta_min 1.96
_exptl_absorpt_coefficient_mu 3.030
_exptl_absorpt_correction_T_max 0.7936
_exptl_absorpt_correction_T_min 0.5180
_exptl_absorpt_correction_type empirical
_exptl_absorpt_process_details SADABS
_exptl_crystal_colour colorless
_exptl_crystal_density_diffrn 1.716
_exptl_crystal_density_method 'not measured'
_exptl_crystal_description platelet
_exptl_crystal_F_000 824
_exptl_crystal_size_max 0.25
_exptl_crystal_size_mid 0.23
_exptl_crystal_size_min 0.08
_refine_diff_density_max 6.429
_refine_diff_density_min -1.544
_refine_diff_density_rms 0.437
_refine_ls_extinction_method none
_refine_ls_goodness_of_fit_ref 1.618
_refine_ls_hydrogen_treatment constr
_refine_ls_matrix_type full
_refine_ls_number_parameters 101
_refine_ls_number_reflns 1364
_refine_ls_number_restraints 0
_refine_ls_restrained_S_all 1.618
_refine_ls_R_factor_all 0.1387
_refine_ls_R_factor_gt 0.1348
_refine_ls_shift/su_max 0.008
_refine_ls_shift/su_mean 0.002
_refine_ls_structure_factor_coef Fsqd
_refine_ls_weighting_details 'calc w=1/[\s^2^(Fo^2^)+(0.2000P)^2^+0.0000P] where P=(Fo^2^+2Fc^2^)/3'
_refine_ls_weighting_scheme calc
_refine_ls_wR_factor_gt 0.3619
_refine_ls_wR_factor_ref 0.3655
_reflns_number_gt 1234
_reflns_number_total 1364
_reflns_threshold_expression >2sigma(I)
_cod_data_source_file cg800289c_si_001.cif
_cod_data_source_block 4
_cod_depositor_comments
;
The following automatic conversions were performed:

'_refine_ls_hydrogen_treatment' value 'Constr' changed to 'constr'
according to /home/saulius/struct/CIF-dictionaries/cif_core.dic
dictionary named 'cif_core.dic' version 2.4.1 from 2010-06-29.

Automatic conversion script
Id: cif_fix_values 1715 2011-07-08 13:25:40Z adriana 
;
_cod_original_cell_volume 1598.3(10)
_cod_original_sg_symbol_H-M C2/c
_cod_database_code 4503689

loop_
_symmetry_equiv_pos_as_xyz
'x, y, z'
'-x, y, -z+1/2'
'x+1/2, y+1/2, z'
'-x+1/2, y+1/2, -z+1/2'
'-x, -y, -z'
'x, -y, z-1/2'
'-x+1/2, -y+1/2, -z'
'x+1/2, -y+1/2, z-1/2'

loop_
_atom_site_label
_atom_site_type_symbol
_atom_site_fract_x
_atom_site_fract_y
_atom_site_fract_z
_atom_site_U_iso_or_equiv
_atom_site_adp_type
_atom_site_occupancy
_atom_site_symmetry_multiplicity
_atom_site_calc_flag
_atom_site_refinement_flags
Zn1 Zn 0.17255(6) 0.23370(16) 0.03410(15) 0.0188(8) Uani 1 1 d .
N1 N 0.1869(4) -0.1393(12) 0.3523(11) 0.024(2) Uani 1 1 d .
N2 N 0.2501(4) -0.1192(12) 0.3621(11) 0.026(2) Uani 1 1 d .
N3 N 0.1897(4) 0.0530(12) 0.1877(10) 0.026(2) Uani 1 1 d .
N4 N 0.0883(5) -0.0128(18) 0.2054(15) 0.060(4) Uani 1 1 d .
H4A H 0.0682 0.0570 0.1362 0.072 Uiso 1 1 calc R
H4B H 0.0674 -0.0710 0.2481 0.072 Uiso 1 1 calc R
O1 O 0.0486(5) 0.1872(15) -0.0698(11) 0.044(2) Uani 1 1 d .
O2 O 0.1084(4) 0.3969(13) 0.0292(13) 0.054(3) Uani 1 1 d .
C1 C 0.1526(5) -0.0312(14) 0.2468(12) 0.025(3) Uani 1 1 d .
C2 C 0.2483(5) -0.0073(15) 0.2625(12) 0.031(3) Uani 1 1 d .
H2A H 0.2847 0.0276 0.2450 0.037 Uiso 1 1 calc R
C3 C 0.0536(6) 0.3274(18) -0.0256(16) 0.036(3) Uani 1 1 d .
C4 C -0.0045(7) 0.4173(19) -0.037(2) 0.057(5) Uani 1 1 d .
H4C H -0.0289 0.3518 0.0096 0.069 Uiso 1 1 calc R
H4D H -0.0308 0.4294 -0.1448 0.069 Uiso 1 1 calc R

loop_
_atom_site_aniso_label
_atom_site_aniso_U_11
_atom_site_aniso_U_22
_atom_site_aniso_U_33
_atom_site_aniso_U_23
_atom_site_aniso_U_13
_atom_site_aniso_U_12
Zn1 0.0172(11) 0.0200(11) 0.0210(12) -0.0003(4) 0.0092(7) 0.0020(4)
N1 0.020(4) 0.020(5) 0.031(5) 0.002(4) 0.009(4) 0.001(4)
N2 0.020(4) 0.029(6) 0.032(6) 0.002(4) 0.015(4) -0.002(4)
N3 0.024(5) 0.034(6) 0.021(5) 0.009(4) 0.010(4) 0.000(4)
N4 0.021(5) 0.082(11) 0.077(9) 0.054(8) 0.018(5) 0.008(6)
O1 0.056(6) 0.049(6) 0.029(5) 0.003(5) 0.018(4) 0.018(5)
O2 0.023(5) 0.047(7) 0.094(8) -0.002(6) 0.023(5) 0.016(4)
C1 0.022(5) 0.031(7) 0.019(6) 0.007(5) 0.006(4) -0.002(5)
C2 0.024(6) 0.044(8) 0.029(8) 0.019(6) 0.015(6) 0.001(6)
C3 0.034(7) 0.036(8) 0.044(8) 0.004(6) 0.022(6) 0.016(6)
C4 0.026(7) 0.046(10) 0.095(13) -0.024(9) 0.015(7) -0.001(7)

loop_
_atom_type_symbol
_atom_type_description
_atom_type_scat_dispersion_real
_atom_type_scat_dispersion_imag
_atom_type_scat_source
C C 0.0033 0.0016 'International Tables Vol C Tables 4.2.6.8 and 6.1.1.4'
H H 0.0000 0.0000 'International Tables Vol C Tables 4.2.6.8 and 6.1.1.4'
N N 0.0061 0.0033 'International Tables Vol C Tables 4.2.6.8 and 6.1.1.4'
O O 0.0106 0.0060 'International Tables Vol C Tables 4.2.6.8 and 6.1.1.4'
Zn Zn 0.2839 1.4301 'International Tables Vol C Tables 4.2.6.8 and 6.1.1.4'

loop_
_geom_angle_atom_site_label_1
_geom_angle_atom_site_label_2
_geom_angle_atom_site_label_3
_geom_angle
_geom_angle_site_symmetry_1
_geom_angle_site_symmetry_3
O2 Zn1 N1 126.3(4) . 6
O2 Zn1 N3 118.6(4) . .
N1 Zn1 N3 105.5(4) 6 .
O2 Zn1 N2 94.8(4) . 4
N1 Zn1 N2 105.5(4) 6 4
N3 Zn1 N2 101.2(4) . 4
C1 N1 N2 105.3(9) . .
C1 N1 Zn1 131.2(7) . 6_556
N2 N1 Zn1 117.5(7) . 6_556
C2 N2 N1 105.7(9) . .
C2 N2 Zn1 124.3(7) . 4_545
N1 N2 Zn1 128.4(7) . 4_545
C2 N3 C1 102.9(9) . .
C2 N3 Zn1 123.3(8) . .
C1 N3 Zn1 133.8(7) . .
C3 O2 Zn1 106.5(9) . .
N3 C1 N4 124.9(10) . .
N3 C1 N1 111.9(9) . .
N4 C1 N1 123.2(10) . .
N2 C2 N3 114.2(9) . .
O1 C3 O2 121.3(11) . .
O1 C3 C4 119.1(12) . .
O2 C3 C4 119.6(13) . .
C3 C4 C4 117.3(15) . 5_565

loop_
_geom_bond_atom_site_label_1
_geom_bond_atom_site_label_2
_geom_bond_distance
_geom_bond_site_symmetry_2
Zn1 O2 1.952(9) .
Zn1 N1 1.994(10) 6
Zn1 N3 2.007(9) .
Zn1 N2 2.042(10) 4
N1 C1 1.343(14) .
N1 N2 1.387(13) .
N1 Zn1 1.994(10) 6_556
N2 C2 1.300(14) .
N2 Zn1 2.042(10) 4_545
N3 C2 1.332(14) .
N3 C1 1.343(14) .
N4 C1 1.348(15) .
O1 C3 1.22(2) .
O2 C3 1.275(18) .
C3 C4 1.464(19) .
C4 C4 1.51(3) 5_565
